data_7034844
loop_
_publ_author_name
'Liu, Guang-Ning'
'Shi, Jian-Ru'
'Han, Xiao-Jiang'
'Zhang, Xiao'
'Li, Ke'
'Li, Jie'
'Zhang, Tao'
'Liu, Qi-Sheng'
'Zhang, Zhen-Wei'
'Li, Cuncheng'

_publ_section_title
;
 A comparison study of aliphatic and aromatic structure directing agents
 influencing the crystal and electronic structures, and properties of
 iodoplumbate hybrids: water induced structure conversion and visible
 light photocatalytic properties.
;
_journal_issue 28
_journal_name_full 'Dalton transactions (Cambridge, England : 2003)'
_journal_page_first 12561
_journal_page_last 12575
_journal_paper_doi 10.1039/c5dt00687b
_journal_volume 44
_journal_year 2015
_chemical_formula_moiety 'C16 H20 I6 N2 Pb2'
_chemical_formula_sum 'C16 H20 I6 N2 Pb2'
_chemical_formula_weight 1416.12
_chemical_melting_point ?
_space_group_IT_number 14
_symmetry_cell_setting monoclinic
_symmetry_space_group_name_Hall '-P 2ybc'
_symmetry_space_group_name_H-M 'P 1 21/c 1'
_atom_sites_solution_hydrogens geom
_atom_sites_solution_primary direct
_atom_sites_solution_secondary difmap
_audit_creation_method SHELXL-97
_audit_update_record
;
2015-02-07 deposited with the CCDC.
2015-04-27 downloaded from the CCDC.
;
_cell_angle_alpha 90.00
_cell_angle_beta 106.088(4)
_cell_angle_gamma 90.00
_cell_formula_units_Z 2
_cell_length_a 10.8414(4)
_cell_length_b 18.2977(6)
_cell_length_c 7.9777(2)
_cell_measurement_reflns_used 3512
_cell_measurement_temperature 293(2)
_cell_measurement_theta_max 28.1210
_cell_measurement_theta_min 3.6350
_cell_volume 1520.58(9)
_computing_cell_refinement
;
CrysAlisPro, Agilent Technologies,
Version 1.171.35.21 (release 20-01-2012 CrysAlis171 .NET)
;
_computing_data_collection
;
CrysAlisPro, Agilent Technologies,
Version 1.171.35.21 (release 20-01-2012 CrysAlis171 .NET)
;
_computing_data_reduction
;
CrysAlisPro, Agilent Technologies,
Version 1.171.35.21 (release 20-01-2012 CrysAlis171 .NET)
;
_computing_structure_refinement 'SHELXL-97 (Sheldrick, 1997)'
_computing_structure_solution 'SHELXS-97 (Sheldrick, 1990)'
_diffrn_ambient_temperature 293(2)
_diffrn_detector_area_resol_mean 16.0355
_diffrn_measured_fraction_theta_full 0.998
_diffrn_measured_fraction_theta_max 0.998
_diffrn_measurement_device_type 'Xcalibur, Eos, Gemini'
_diffrn_measurement_method '\w scans'
_diffrn_radiation_monochromator graphite
_diffrn_radiation_source 'fine-focus sealed tube'
_diffrn_radiation_type MoK\a
_diffrn_radiation_wavelength 0.71073
_diffrn_reflns_av_R_equivalents 0.0293
_diffrn_reflns_av_unetI/netI 0.0336
_diffrn_reflns_limit_h_max 12
_diffrn_reflns_limit_h_min -13
_diffrn_reflns_limit_k_max 21
_diffrn_reflns_limit_k_min -22
_diffrn_reflns_limit_l_max 9
_diffrn_reflns_limit_l_min -9
_diffrn_reflns_number 8816
_diffrn_reflns_theta_full 25.50
_diffrn_reflns_theta_max 25.50
_diffrn_reflns_theta_min 3.04
_exptl_absorpt_coefficient_mu 17.153
_exptl_absorpt_correction_T_max 0.3074
_exptl_absorpt_correction_T_min 0.0792
_exptl_absorpt_correction_type multi-scan
_exptl_absorpt_process_details
;                                                         
CrysAlisPro, Agilent Technologies,                        
Version 1.171.35.21 (release 20-01-2012 CrysAlis171 .NET) 
(compiled Jan 23 2012,18:06:46)                           
Empirical absorption correction using spherical harmonics,
 implemented in SCALE3 ABSPACK scaling algorithm.         
;
_exptl_crystal_colour red
_exptl_crystal_density_diffrn 3.093
_exptl_crystal_density_meas ?
_exptl_crystal_density_method 'not measured'
_exptl_crystal_description prismatic
_exptl_crystal_F_000 1224
_exptl_crystal_size_max 0.30
_exptl_crystal_size_mid 0.10
_exptl_crystal_size_min 0.09
_refine_diff_density_max 0.850
_refine_diff_density_min -0.981
_refine_diff_density_rms 0.162
_refine_ls_extinction_method none
_refine_ls_goodness_of_fit_ref 1.003
_refine_ls_hydrogen_treatment constr
_refine_ls_matrix_type full
_refine_ls_number_parameters 118
_refine_ls_number_reflns 2825
_refine_ls_number_restraints 0
_refine_ls_restrained_S_all 1.003
_refine_ls_R_factor_all 0.0426
_refine_ls_R_factor_gt 0.0310
_refine_ls_shift/su_max 0.003
_refine_ls_shift/su_mean 0.000
_refine_ls_structure_factor_coef Fsqd
_refine_ls_weighting_details 'calc w=1/[\s^2^(Fo^2^)+(0.0375P)^2^+0.0959P] where P=(Fo^2^+2Fc^2^)/3'
_refine_ls_weighting_scheme calc
_refine_ls_wR_factor_gt 0.0678
_refine_ls_wR_factor_ref 0.0732
_reflns_number_gt 2347
_reflns_number_total 2825
_reflns_threshold_expression >2sigma(I)
_cod_data_source_file c5dt00687b2.cif
_cod_data_source_block compound_6
_cod_depositor_comments
;
The following automatic conversions were performed:

'_chemical_melting_point' value 'not measured' was changed to '?' -
the value is undefined or not given.

'_exptl_crystal_density_meas' value 'not measured' was changed to '?'
- the value is perceived as not measured.

Automatic conversion script
Id: cif_fix_values 3271 2015-04-21 07:52:19Z andrius 

 Adding full bibliography for 7034839--7034844.cif.
;
_cod_original_cell_volume 1520.58(8)
_cod_original_sg_symbol_H-M P2(1)/c
_cod_database_code 7034844

loop_
_symmetry_equiv_pos_as_xyz
'x, y, z'
'-x, y+1/2, -z+1/2'
'-x, -y, -z'
'x, -y-1/2, z-1/2'

loop_
_atom_site_label
_atom_site_type_symbol
_atom_site_fract_x
_atom_site_fract_y
_atom_site_fract_z
_atom_site_U_iso_or_equiv
_atom_site_adp_type
_atom_site_occupancy
_atom_site_symmetry_multiplicity
_atom_site_calc_flag
_atom_site_refinement_flags
Pb1 Pb -0.191007(14) 0.247757(6) 0.131908(15) 0.04005(4) Uani 1 1 d .
I1 I 0.00636(3) 0.329997(14) -0.04069(3) 0.05519(8) Uani 1 1 d .
I2 I -0.17607(3) 0.389237(13) 0.38658(3) 0.05337(8) Uani 1 1 d .
I3 I -0.41400(3) 0.306621(14) -0.20005(3) 0.05100(8) Uani 1 1 d .
N1 N 0.2681(3) 0.39620(17) 0.3517(4) 0.0556(10) Uani 1 1 d .
C1 C 0.4427(3) 0.50655(18) 0.0103(4) 0.0457(11) Uani 1 1 d .
H1A H 0.3953 0.5440 -0.0561 0.055 Uiso 1 1 calc R
C2 C 0.3838(4) 0.46761(18) 0.1277(4) 0.0436(10) Uani 1 1 d .
C3 C 0.2716(4) 0.49300(19) 0.1570(5) 0.0534(12) Uani 1 1 d .
H3A H 0.2327 0.5348 0.0995 0.064 Uiso 1 1 calc R
C4 C 0.2161(4) 0.4571(2) 0.2709(5) 0.0593(12) Uani 1 1 d .
H4A H 0.1418 0.4758 0.2912 0.071 Uiso 1 1 calc R
C5 C 0.4341(4) 0.4036(2) 0.2138(5) 0.0693(14) Uani 1 1 d .
H5A H 0.5086 0.3834 0.1975 0.083 Uiso 1 1 calc R
C6 C 0.3732(5) 0.3703(2) 0.3229(5) 0.0729(15) Uani 1 1 d .
H6A H 0.4080 0.3273 0.3789 0.088 Uiso 1 1 calc R
C7 C 0.2073(5) 0.3544(3) 0.4680(5) 0.0831(16) Uani 1 1 d .
H7A H 0.1156 0.3508 0.4137 0.100 Uiso 1 1 calc R
H7B H 0.2420 0.3052 0.4833 0.100 Uiso 1 1 calc R
C8 C 0.2298(5) 0.3894(3) 0.6381(5) 0.0919(19) Uani 1 1 d .
H8A H 0.1886 0.3616 0.7094 0.138 Uiso 1 1 calc R
H8B H 0.1952 0.4380 0.6233 0.138 Uiso 1 1 calc R
H8C H 0.3204 0.3915 0.6936 0.138 Uiso 1 1 calc R

loop_
_atom_site_aniso_label
_atom_site_aniso_U_11
_atom_site_aniso_U_22
_atom_site_aniso_U_33
_atom_site_aniso_U_23
_atom_site_aniso_U_13
_atom_site_aniso_U_12
Pb1 0.04251(9) 0.04833(8) 0.03033(6) 0.00100(5) 0.01181(5) 0.00000(6)
I1 0.05064(16) 0.07228(15) 0.04489(11) -0.01030(11) 0.01697(11) -0.02143(13)
I2 0.06503(18) 0.04240(12) 0.05116(12) 0.00168(10) 0.01353(12) 0.00442(12)
I3 0.04381(15) 0.06308(14) 0.04578(11) 0.00131(11) 0.01185(11) 0.01211(12)
N1 0.0425(19) 0.0660(19) 0.0619(17) -0.0005(15) 0.0207(14) -0.0036(17)
C1 0.042(2) 0.0440(18) 0.0477(17) 0.0029(15) 0.0057(18) 0.0092(19)
C2 0.044(2) 0.0462(18) 0.0439(16) -0.0012(15) 0.0170(15) -0.0019(17)
C3 0.046(2) 0.0436(19) 0.073(2) -0.0050(18) 0.0201(18) 0.0056(18)
C4 0.042(2) 0.066(2) 0.077(2) -0.0270(19) 0.0272(18) -0.007(2)
C5 0.058(3) 0.079(3) 0.077(2) 0.027(2) 0.028(2) 0.024(2)
C6 0.063(3) 0.086(3) 0.068(2) 0.033(2) 0.015(2) 0.013(3)
C7 0.070(3) 0.128(4) 0.065(2) -0.010(3) 0.0432(19) -0.024(3)
C8 0.094(4) 0.117(4) 0.077(3) 0.006(3) 0.043(2) -0.001(3)

loop_
_atom_type_symbol
_atom_type_description
_atom_type_scat_dispersion_real
_atom_type_scat_dispersion_imag
_atom_type_scat_source
C C 0.0033 0.0016 'International Tables Vol C Tables 4.2.6.8 and 6.1.1.4'
H H 0.0000 0.0000 'International Tables Vol C Tables 4.2.6.8 and 6.1.1.4'
N N 0.0061 0.0033 'International Tables Vol C Tables 4.2.6.8 and 6.1.1.4'
I I -0.4742 1.8119 'International Tables Vol C Tables 4.2.6.8 and 6.1.1.4'
Pb Pb -3.3944 10.1111 'International Tables Vol C Tables 4.2.6.8 and 6.1.1.4'

loop_
_geom_angle_atom_site_label_1
_geom_angle_atom_site_label_2
_geom_angle_atom_site_label_3
_geom_angle
_geom_angle_site_symmetry_1
_geom_angle_site_symmetry_3
I2 Pb1 I1 90.865(7) 4_565 4_566
I2 Pb1 I1 87.275(8) 4_565 .
I1 Pb1 I1 100.529(10) 4_566 .
I2 Pb1 I3 100.513(8) 4_565 4_566
I1 Pb1 I3 86.137(8) 4_566 4_566
I1 Pb1 I3 169.738(8) . 4_566
I2 Pb1 I3 85.035(7) 4_565 .
I1 Pb1 I3 172.210(8) 4_566 .
I1 Pb1 I3 85.915(8) . .
I3 Pb1 I3 88.100(9) 4_566 .
I2 Pb1 I2 174.383(11) 4_565 .
I1 Pb1 I2 86.461(7) 4_566 .
I1 Pb1 I2 88.357(8) . .
I3 Pb1 I2 84.248(8) 4_566 .
I3 Pb1 I2 98.178(7) . .
Pb1 I1 Pb1 76.645(7) 4_565 .
Pb1 I2 Pb1 76.015(6) 4_566 .
Pb1 I3 Pb1 76.214(7) 4_565 .
C6 N1 C4 119.3(4) . .
C6 N1 C7 118.6(3) . .
C4 N1 C7 122.0(4) . .
C1 C1 C2 125.9(4) 3_665 .
C1 C1 H1A 117.0 3_665 .
C2 C1 H1A 117.0 . .
C3 C2 C5 116.3(4) . .
C3 C2 C1 120.5(3) . .
C5 C2 C1 123.2(4) . .
C2 C3 C4 120.9(3) . .
C2 C3 H3A 119.5 . .
C4 C3 H3A 119.5 . .
N1 C4 C3 120.8(4) . .
N1 C4 H4A 119.6 . .
C3 C4 H4A 119.6 . .
C6 C5 C2 119.7(4) . .
C6 C5 H5A 120.1 . .
C2 C5 H5A 120.1 . .
N1 C6 C5 122.9(4) . .
N1 C6 H6A 118.5 . .
C5 C6 H6A 118.5 . .
C8 C7 N1 111.4(4) . .
C8 C7 H7A 109.4 . .
N1 C7 H7A 109.4 . .
C8 C7 H7B 109.4 . .
N1 C7 H7B 109.4 . .
H7A C7 H7B 108.0 . .
C7 C8 H8A 109.5 . .
C7 C8 H8B 109.5 . .
H8A C8 H8B 109.5 . .
C7 C8 H8C 109.5 . .
H8A C8 H8C 109.5 . .
H8B C8 H8C 109.5 . .

loop_
_geom_bond_atom_site_label_1
_geom_bond_atom_site_label_2
_geom_bond_distance
_geom_bond_site_symmetry_2
Pb1 I2 3.2118(3) 4_565
Pb1 I1 3.2136(3) 4_566
Pb1 I1 3.2205(3) .
Pb1 I3 3.2292(3) 4_566
Pb1 I3 3.2357(3) .
Pb1 I2 3.2670(3) .
I1 Pb1 3.2136(3) 4_565
I2 Pb1 3.2118(3) 4_566
I3 Pb1 3.2292(3) 4_565
N1 C6 1.312(6) .
N1 C4 1.332(5) .
N1 C7 1.491(6) .
C1 C1 1.319(7) 3_665
C1 C2 1.458(5) .
C1 H1A 0.9300 .
C2 C3 1.381(6) .
C2 C5 1.391(5) .
C3 C4 1.386(6) .
C3 H3A 0.9300 .
C4 H4A 0.9300 .
C5 C6 1.372(6) .
C5 H5A 0.9300 .
C6 H6A 0.9300 .
C7 C8 1.459(6) .
C7 H7A 0.9700 .
C7 H7B 0.9700 .
C8 H8A 0.9600 .
C8 H8B 0.9600 .
C8 H8C 0.9600 .
